data_1561647
loop_
_publ_author_name
'Ma, Ning'
'Guo, Wei-Ying'
'Song, Hui-Hua'
'Yu, Hai-Tao'

_publ_section_title
;
 Diverse Cd(II) compounds based on N-benzoyl-L-glutamic acid and N-donor
 ligands: Structures and photoluminescent properties
;
_journal_name_full 'Journal of Solid State Chemistry'
_journal_page_first 381
_journal_page_last 389
_journal_paper_doi 10.1016/j.jssc.2015.11.010
_journal_volume 233
_journal_year 2016
_chemical_formula_moiety 'C22 H21 Cd N3 O6'
_chemical_formula_sum 'C22 H21 Cd N3 O6'
_chemical_formula_weight 535.82
_space_group_IT_number 2
_space_group_name_Hall '-P 1'
_space_group_name_H-M_alt 'P -1'
_symmetry_cell_setting triclinic
_symmetry_space_group_name_Hall '-P 1'
_symmetry_space_group_name_H-M 'P -1'
_atom_sites_solution_hydrogens geom
_atom_sites_solution_primary direct
_atom_sites_solution_secondary difmap
_audit_creation_method SHELXL-97
_cell_angle_alpha 115.641(7)
_cell_angle_beta 97.561(4)
_cell_angle_gamma 91.879(5)
_cell_formula_units_Z 2
_cell_length_a 9.3988(5)
_cell_length_b 10.5884(8)
_cell_length_c 11.6825(7)
_cell_measurement_reflns_used 2850
_cell_measurement_temperature 100.02(10)
_cell_measurement_theta_max 27.9810
_cell_measurement_theta_min 3.4800
_cell_volume 1033.77(13)
_computing_cell_refinement
;
CrysAlisPro, Agilent Technologies,
Version 1.171.37.34k (release 13-08-2014 CrysAlis171 .NET)
(compiled Aug 13 2014,16:31:05)
;
_computing_data_collection
;
CrysAlisPro, Agilent Technologies,
Version 1.171.37.34k (release 13-08-2014 CrysAlis171 .NET)
(compiled Aug 13 2014,16:31:05)
;
_computing_data_reduction
;
CrysAlisPro, Agilent Technologies,
Version 1.171.37.34k (release 13-08-2014 CrysAlis171 .NET)
(compiled Aug 13 2014,16:31:05)
;
_computing_molecular_graphics 'Bruker SHELXTL'
_computing_publication_material 'Bruker SHELXTL'
_computing_structure_refinement 'SHELXL-97 (Sheldrick, 1997)'
_computing_structure_solution 'SHELXS-97 (Sheldrick, 1990)'
_diffrn_ambient_environment N~2~
_diffrn_ambient_temperature 100.02(10)
_diffrn_detector 'CCD plate'
_diffrn_detector_area_resol_mean 16.0793
_diffrn_detector_type Eos
_diffrn_measured_fraction_theta_full 0.998
_diffrn_measured_fraction_theta_max 0.998
_diffrn_measurement_device 'four-circle diffractometer'
_diffrn_measurement_device_type 'SuperNova, Dual, Cu at zero, Eos'
_diffrn_measurement_method '\w scans'
_diffrn_radiation_monochromator mirror
_diffrn_radiation_probe x-ray
_diffrn_radiation_type 'Mo K\a'
_diffrn_radiation_wavelength 0.71073
_diffrn_reflns_av_R_equivalents 0.0355
_diffrn_reflns_av_sigmaI/netI 0.0658
_diffrn_reflns_limit_h_max 9
_diffrn_reflns_limit_h_min -11
_diffrn_reflns_limit_k_max 12
_diffrn_reflns_limit_k_min -12
_diffrn_reflns_limit_l_max 13
_diffrn_reflns_limit_l_min -13
_diffrn_reflns_number 6557
_diffrn_reflns_theta_full 25.12
_diffrn_reflns_theta_max 25.12
_diffrn_reflns_theta_min 3.02
_diffrn_source 'SuperNova (Mo) X-ray Source'
_diffrn_standards_decay_% none
_diffrn_standards_interval_count 1
_diffrn_standards_interval_time 3.0000
_diffrn_standards_number 7864
_exptl_absorpt_coefficient_mu 1.103
_exptl_absorpt_correction_T_max 1.00000
_exptl_absorpt_correction_T_min 0.72674
_exptl_absorpt_correction_type multi-scan
_exptl_absorpt_process_details
;
CrysAlisPro, Agilent Technologies,
Version 1.171.37.34k (release 13-08-2014 CrysAlis171 .NET)
(compiled Aug 13 2014,16:31:05)
Empirical absorption correction using spherical harmonics,
 implemented in SCALE3 ABSPACK scaling algorithm.
Empirical absorption correction using spherical harmonics,
 implemented in SCALE3 ABSPACK scaling algorithm.
;
_exptl_crystal_colour 'clear light colourless'
_exptl_crystal_density_diffrn 1.721
_exptl_crystal_density_method 'not measured'
_exptl_crystal_description plate
_exptl_crystal_F_000 540
_exptl_crystal_size_max 0.2700
_exptl_crystal_size_mid 0.1500
_exptl_crystal_size_min 0.0200
_refine_diff_density_max 1.255
_refine_diff_density_min -0.574
_refine_diff_density_rms 0.112
_refine_ls_extinction_method none
_refine_ls_goodness_of_fit_ref 1.062
_refine_ls_hydrogen_treatment constr
_refine_ls_matrix_type full
_refine_ls_number_parameters 289
_refine_ls_number_reflns 3678
_refine_ls_number_restraints 0
_refine_ls_restrained_S_all 1.062
_refine_ls_R_factor_all 0.0444
_refine_ls_R_factor_gt 0.0365
_refine_ls_shift/su_max 0.001
_refine_ls_shift/su_mean 0.000
_refine_ls_structure_factor_coef Fsqd
_refine_ls_weighting_details 'calc w=1/[\s^2^(Fo^2^)+(0.0262P)^2^+0.0000P] where P=(Fo^2^+2Fc^2^)/3'
_refine_ls_weighting_scheme calc
_refine_ls_wR_factor_gt 0.0731
_refine_ls_wR_factor_ref 0.0778
_reflns_number_gt 3226
_reflns_number_total 3678
_reflns_threshold_expression >2sigma(I)
_cod_data_source_file JSSC-2016-233-381.cif
_cod_data_source_block exp_761
_cod_original_cell_volume 1033.77(11)
_cod_original_sg_symbol_Hall -P1
_cod_original_sg_symbol_H-M P-1
_cod_database_code 1561647

loop_
_symmetry_equiv_pos_as_xyz
'x, y, z'
'-x, -y, -z'

loop_
_atom_site_label
_atom_site_type_symbol
_atom_site_fract_x
_atom_site_fract_y
_atom_site_fract_z
_atom_site_U_iso_or_equiv
_atom_site_adp_type
_atom_site_occupancy
_atom_site_symmetry_multiplicity
_atom_site_calc_flag
_atom_site_refinement_flags
_atom_site_disorder_assembly
_atom_site_disorder_group
C1 C 0.4118(4) 0.8018(5) 0.0570(4) 0.0251(10) Uani 1 1 d . . .
H1 H 0.4788 0.7373 0.0502 0.030 Uiso 1 1 calc R . .
C2 C 0.3821(5) 0.8437(5) -0.0406(4) 0.0321(11) Uani 1 1 d . . .
H2 H 0.4277 0.8067 -0.1126 0.039 Uiso 1 1 calc R . .
C3 C 0.2835(4) 0.9415(5) -0.0290(4) 0.0264(10) Uani 1 1 d . . .
H3 H 0.2619 0.9693 -0.0942 0.032 Uiso 1 1 calc R . .
C4 C 0.2173(4) 0.9980(4) 0.0789(4) 0.0238(10) Uani 1 1 d . . .
H4 H 0.1524 1.0647 0.0867 0.029 Uiso 1 1 calc R . .
C5 C 0.2478(4) 0.9549(4) 0.1763(4) 0.0178(9) Uani 1 1 d . . .
H5 H 0.2039 0.9938 0.2492 0.021 Uiso 1 1 calc R . .
C6 C 0.3427(4) 0.8548(4) 0.1648(4) 0.0166(9) Uani 1 1 d . . .
C7 C 0.3685(4) 0.7912(4) 0.2580(4) 0.0148(9) Uani 1 1 d . . .
C8 C 0.3610(4) 0.8024(4) 0.4686(4) 0.0127(8) Uani 1 1 d . . .
H8 H 0.2879 0.7215 0.4352 0.015 Uiso 1 1 calc R . .
C9 C 0.5103(4) 0.7500(4) 0.4826(4) 0.0146(9) Uani 1 1 d . . .
C10 C 0.3367(4) 0.9050(4) 0.6042(4) 0.0149(9) Uani 1 1 d . . .
H10A H 0.3533 0.8585 0.6597 0.018 Uiso 1 1 calc R . .
H10B H 0.4086 0.9854 0.6370 0.018 Uiso 1 1 calc R . .
C11 C 0.1896(4) 0.9584(4) 0.6146(4) 0.0152(9) Uani 1 1 d . . .
H11A H 0.1716 1.0010 0.5560 0.018 Uiso 1 1 calc R . .
H11B H 0.1931 1.0326 0.7011 0.018 Uiso 1 1 calc R . .
C12 C 0.0607(4) 0.8519(4) 0.5867(4) 0.0155(9) Uani 1 1 d . . .
C13 C 0.7039(4) 0.6340(4) 0.7381(4) 0.0177(9) Uani 1 1 d . . .
H13 H 0.6148 0.6240 0.6882 0.021 Uiso 1 1 calc R . .
C14 C 0.7074(4) 0.6238(4) 0.8515(4) 0.0168(9) Uani 1 1 d . . .
H14 H 0.6216 0.6075 0.8768 0.020 Uiso 1 1 calc R . .
C15 C 0.8386(4) 0.6376(4) 0.9291(4) 0.0152(9) Uani 1 1 d . . .
C16 C 0.9626(4) 0.6593(4) 0.8842(4) 0.0171(9) Uani 1 1 d . . .
H16 H 1.0528 0.6667 0.9315 0.021 Uiso 1 1 calc R . .
C17 C 0.9524(4) 0.6697(4) 0.7700(4) 0.0178(9) Uani 1 1 d . . .
H17 H 1.0368 0.6855 0.7425 0.021 Uiso 1 1 calc R . .
C18 C 0.9510(4) 0.7001(4) 1.2733(4) 0.0197(9) Uani 1 1 d . . .
H18 H 1.0285 0.7463 1.3391 0.024 Uiso 1 1 calc R . .
C19 C 0.9561(4) 0.7000(4) 1.1557(4) 0.0180(9) Uani 1 1 d . . .
H19 H 1.0353 0.7457 1.1441 0.022 Uiso 1 1 calc R . .
C20 C 0.8422(4) 0.6312(4) 1.0541(4) 0.0145(9) Uani 1 1 d . . .
C21 C 0.7311(4) 0.5614(4) 1.0790(4) 0.0211(10) Uani 1 1 d . . .
H21 H 0.6544 0.5103 1.0138 0.025 Uiso 1 1 calc R . .
C22 C 0.7337(4) 0.5674(4) 1.1991(4) 0.0200(9) Uani 1 1 d . . .
H22 H 0.6572 0.5205 1.2128 0.024 Uiso 1 1 calc R . .
Cd1 Cd 0.79811(3) 0.68122(3) 0.50503(3) 0.01338(10) Uani 1 1 d . . .
N1 N 0.3464(3) 0.8676(3) 0.3806(3) 0.0131(7) Uani 1 1 d . . .
H1A H 0.3465 0.9594 0.4101 0.016 Uiso 1 1 d R . .
N2 N 0.8239(3) 0.6579(3) 0.6958(3) 0.0154(7) Uani 1 1 d . . .
N3 N 0.8413(3) 0.6378(3) 1.2979(3) 0.0138(7) Uani 1 1 d . . .
O1 O 0.6221(2) 0.8210(3) 0.4831(2) 0.0167(6) Uani 1 1 d . . .
O2 O 0.5154(3) 0.6426(3) 0.5017(3) 0.0191(6) Uani 1 1 d . . .
O3 O 0.4029(3) 0.6697(3) 0.2207(3) 0.0208(6) Uani 1 1 d . . .
O4 O -0.0619(2) 0.8979(3) 0.5927(2) 0.0171(6) Uani 1 1 d . . .
O5 O 0.0764(3) 0.7238(3) 0.5557(2) 0.0164(6) Uani 1 1 d . . .
O6 O 0.7216(3) 0.4391(3) 0.4075(2) 0.0170(6) Uani 1 1 d . . .
H6B H 0.7825 0.3907 0.4264 0.026 Uiso 1 1 d R . .
H6A H 0.6370 0.4280 0.4221 0.026 Uiso 1 1 d R . .

loop_
_atom_site_aniso_label
_atom_site_aniso_U_11
_atom_site_aniso_U_22
_atom_site_aniso_U_33
_atom_site_aniso_U_23
_atom_site_aniso_U_13
_atom_site_aniso_U_12
C1 0.034(3) 0.024(3) 0.024(3) 0.014(2) 0.0103(19) 0.0093(19)
C2 0.046(3) 0.037(3) 0.025(3) 0.021(2) 0.019(2) 0.013(2)
C3 0.037(3) 0.028(3) 0.022(3) 0.019(2) 0.0008(19) 0.001(2)
C4 0.033(2) 0.019(2) 0.020(2) 0.010(2) 0.0021(18) 0.0046(19)
C5 0.020(2) 0.016(2) 0.015(2) 0.0048(18) 0.0020(16) -0.0025(17)
C6 0.018(2) 0.018(2) 0.013(2) 0.0067(18) 0.0011(16) -0.0034(16)
C7 0.0096(19) 0.017(2) 0.017(2) 0.0077(18) -0.0002(15) -0.0018(16)
C8 0.0107(19) 0.017(2) 0.013(2) 0.0084(17) 0.0026(15) -0.0008(15)
C9 0.013(2) 0.021(2) 0.008(2) 0.0045(18) 0.0020(15) 0.0021(16)
C10 0.020(2) 0.014(2) 0.014(2) 0.0089(18) 0.0023(16) -0.0007(16)
C11 0.017(2) 0.018(2) 0.012(2) 0.0076(18) 0.0038(15) 0.0034(16)
C12 0.018(2) 0.024(3) 0.007(2) 0.0097(18) 0.0023(15) 0.0026(17)
C13 0.023(2) 0.019(2) 0.011(2) 0.0083(18) -0.0036(16) -0.0059(17)
C14 0.016(2) 0.020(2) 0.014(2) 0.0069(18) 0.0046(16) -0.0030(16)
C15 0.021(2) 0.013(2) 0.013(2) 0.0074(17) 0.0012(16) -0.0010(16)
C16 0.016(2) 0.024(2) 0.014(2) 0.0116(19) -0.0014(16) 0.0035(17)
C17 0.019(2) 0.021(2) 0.018(2) 0.0123(19) 0.0045(17) 0.0037(17)
C18 0.019(2) 0.028(3) 0.012(2) 0.0100(19) -0.0011(16) -0.0011(18)
C19 0.013(2) 0.029(3) 0.014(2) 0.0113(19) 0.0041(16) -0.0027(17)
C20 0.018(2) 0.014(2) 0.011(2) 0.0054(17) 0.0028(16) 0.0027(16)
C21 0.022(2) 0.025(3) 0.016(2) 0.010(2) -0.0008(17) -0.0048(18)
C22 0.020(2) 0.024(3) 0.017(2) 0.011(2) 0.0042(17) -0.0038(17)
Cd1 0.01728(17) 0.01666(18) 0.01013(17) 0.00889(13) 0.00403(11) 0.00365(11)
N1 0.0132(16) 0.0168(18) 0.0126(18) 0.0094(15) 0.0017(13) 0.0026(13)
N2 0.0179(17) 0.0176(19) 0.0121(18) 0.0084(15) 0.0014(13) -0.0026(14)
N3 0.0161(17) 0.0168(19) 0.0106(18) 0.0086(15) 0.0006(13) -0.0010(13)
O1 0.0098(13) 0.0206(16) 0.0196(16) 0.0084(13) 0.0036(11) 0.0013(11)
O2 0.0202(15) 0.0182(16) 0.0228(17) 0.0133(13) 0.0006(12) 0.0042(12)
O3 0.0298(16) 0.0158(17) 0.0186(16) 0.0088(13) 0.0045(12) 0.0059(12)
O4 0.0112(14) 0.0230(17) 0.0206(16) 0.0124(13) 0.0031(11) 0.0033(11)
O5 0.0204(14) 0.0170(16) 0.0161(15) 0.0108(13) 0.0044(11) 0.0023(11)
O6 0.0173(14) 0.0206(16) 0.0162(15) 0.0101(13) 0.0054(11) 0.0035(11)

loop_
_atom_type_symbol
_atom_type_description
_atom_type_scat_dispersion_real
_atom_type_scat_dispersion_imag
_atom_type_scat_source
C C 0.0033 0.0016 'International Tables Vol C Tables 4.2.6.8 and 6.1.1.4'
H H 0.0000 0.0000 'International Tables Vol C Tables 4.2.6.8 and 6.1.1.4'
N N 0.0061 0.0033 'International Tables Vol C Tables 4.2.6.8 and 6.1.1.4'
O O 0.0106 0.0060 'International Tables Vol C Tables 4.2.6.8 and 6.1.1.4'
Cd Cd -0.8075 1.2024 'International Tables Vol C Tables 4.2.6.8 and 6.1.1.4'

loop_
_geom_angle_atom_site_label_1
_geom_angle_atom_site_label_2
_geom_angle_atom_site_label_3
_geom_angle
_geom_angle_site_symmetry_1
_geom_angle_site_symmetry_3
C2 C1 C6 121.2(4) . .
C2 C1 H1 119.4 . .
C6 C1 H1 119.4 . .
C3 C2 C1 119.1(4) . .
C3 C2 H2 120.5 . .
C1 C2 H2 120.5 . .
C4 C3 C2 120.4(4) . .
C4 C3 H3 119.8 . .
C2 C3 H3 119.8 . .
C3 C4 C5 120.0(4) . .
C3 C4 H4 120.0 . .
C5 C4 H4 120.0 . .
C6 C5 C4 120.3(4) . .
C6 C5 H5 119.8 . .
C4 C5 H5 119.8 . .
C5 C6 C1 118.9(4) . .
C5 C6 C7 123.4(4) . .
C1 C6 C7 117.6(4) . .
O3 C7 N1 121.3(3) . .
O3 C7 C6 120.1(4) . .
N1 C7 C6 118.5(4) . .
N1 C8 C10 111.7(3) . .
N1 C8 C9 113.0(3) . .
C10 C8 C9 107.3(3) . .
N1 C8 H8 108.2 . .
C10 C8 H8 108.2 . .
C9 C8 H8 108.2 . .
O2 C9 O1 123.0(3) . .
O2 C9 C8 117.2(3) . .
O1 C9 C8 119.7(3) . .
C11 C10 C8 116.1(3) . .
C11 C10 H10A 108.2 . .
C8 C10 H10A 108.2 . .
C11 C10 H10B 108.2 . .
C8 C10 H10B 108.2 . .
H10A C10 H10B 107.4 . .
C10 C11 C12 117.5(3) . .
C10 C11 H11A 107.9 . .
C12 C11 H11A 107.9 . .
C10 C11 H11B 107.9 . .
C12 C11 H11B 107.9 . .
H11A C11 H11B 107.2 . .
O5 C12 O4 122.1(3) . .
O5 C12 C11 121.3(3) . .
O4 C12 C11 116.6(3) . .
N2 C13 C14 122.9(3) . .
N2 C13 H13 118.5 . .
C14 C13 H13 118.5 . .
C13 C14 C15 120.4(4) . .
C13 C14 H14 119.8 . .
C15 C14 H14 119.8 . .
C16 C15 C14 116.7(3) . .
C16 C15 C20 122.9(3) . .
C14 C15 C20 120.5(3) . .
C17 C16 C15 120.3(3) . .
C17 C16 H16 119.9 . .
C15 C16 H16 119.9 . .
N2 C17 C16 122.6(3) . .
N2 C17 H17 118.7 . .
C16 C17 H17 118.7 . .
N3 C18 C19 123.7(3) . .
N3 C18 H18 118.1 . .
C19 C18 H18 118.1 . .
C18 C19 C20 119.9(3) . .
C18 C19 H19 120.1 . .
C20 C19 H19 120.1 . .
C21 C20 C19 115.9(3) . .
C21 C20 C15 122.6(3) . .
C19 C20 C15 121.5(3) . .
C22 C21 C20 120.5(3) . .
C22 C21 H21 119.7 . .
C20 C21 H21 119.7 . .
N3 C22 C21 123.3(4) . .
N3 C22 H22 118.4 . .
C21 C22 H22 118.4 . .
O1 Cd1 N2 115.50(10) . .
O1 Cd1 O4 80.62(9) . 1_655
N2 Cd1 O4 95.20(10) . 1_655
O1 Cd1 O6 114.34(9) . .
N2 Cd1 O6 84.42(10) . .
O4 Cd1 O6 163.66(9) 1_655 .
O1 Cd1 N3 87.80(10) . 1_554
N2 Cd1 N3 156.62(11) . 1_554
O4 Cd1 N3 90.43(10) 1_655 1_554
O6 Cd1 N3 83.90(10) . 1_554
O1 Cd1 O5 132.24(8) . 1_655
N2 Cd1 O5 83.31(9) . 1_655
O4 Cd1 O5 53.12(8) 1_655 1_655
O6 Cd1 O5 110.75(9) . 1_655
N3 Cd1 O5 82.00(9) 1_554 1_655
O1 Cd1 O2 52.21(8) . .
N2 Cd1 O2 85.17(9) . .
O4 Cd1 O2 126.10(9) 1_655 .
O6 Cd1 O2 70.20(8) . .
N3 Cd1 O2 109.63(9) 1_554 .
O5 Cd1 O2 168.27(8) 1_655 .
C7 N1 C8 118.6(3) . .
C7 N1 H1A 118.7 . .
C8 N1 H1A 120.7 . .
C13 N2 C17 117.1(3) . .
C13 N2 Cd1 118.5(2) . .
C17 N2 Cd1 124.5(2) . .
C18 N3 C22 116.5(3) . .
C18 N3 Cd1 124.8(2) . 1_556
C22 N3 Cd1 117.2(2) . 1_556
C9 O1 Cd1 100.2(2) . .
C9 O2 Cd1 84.4(2) . .
C12 O4 Cd1 97.8(2) . 1_455
C12 O5 Cd1 86.4(2) . 1_455
Cd1 O6 H6B 113.2 . .
Cd1 O6 H6A 108.6 . .
H6B O6 H6A 115.3 . .

loop_
_geom_bond_atom_site_label_1
_geom_bond_atom_site_label_2
_geom_bond_distance
_geom_bond_site_symmetry_2
C1 C2 1.391(5) .
C1 C6 1.396(5) .
C1 H1 0.9300 .
C2 C3 1.387(6) .
C2 H2 0.9300 .
C3 C4 1.383(6) .
C3 H3 0.9300 .
C4 C5 1.399(5) .
C4 H4 0.9300 .
C5 C6 1.381(5) .
C5 H5 0.9300 .
C6 C7 1.508(5) .
C7 O3 1.236(5) .
C7 N1 1.355(5) .
C8 N1 1.461(4) .
C8 C10 1.537(5) .
C8 C9 1.540(5) .
C8 H8 0.9800 .
C9 O2 1.252(4) .
C9 O1 1.269(4) .
C10 C11 1.511(5) .
C10 H10A 0.9700 .
C10 H10B 0.9700 .
C11 C12 1.528(5) .
C11 H11A 0.9700 .
C11 H11B 0.9700 .
C12 O5 1.263(4) .
C12 O4 1.264(4) .
C13 N2 1.347(5) .
C13 C14 1.372(5) .
C13 H13 0.9300 .
C14 C15 1.394(5) .
C14 H14 0.9300 .
C15 C16 1.390(5) .
C15 C20 1.486(5) .
C16 C17 1.378(5) .
C16 H16 0.9300 .
C17 N2 1.358(4) .
C17 H17 0.9300 .
C18 N3 1.334(5) .
C18 C19 1.381(5) .
C18 H18 0.9300 .
C19 C20 1.397(5) .
C19 H19 0.9300 .
C20 C21 1.392(5) .
C21 C22 1.374(5) .
C21 H21 0.9300 .
C22 N3 1.345(5) .
C22 H22 0.9300 .
Cd1 O1 2.318(2) .
Cd1 N2 2.330(3) .
Cd1 O4 2.336(3) 1_655
Cd1 O6 2.350(3) .
Cd1 N3 2.354(3) 1_554
Cd1 O5 2.584(2) 1_655
Cd1 O2 2.668(2) .
N1 H1A 0.8797 .
N3 Cd1 2.354(3) 1_556
O4 Cd1 2.336(3) 1_455
O5 Cd1 2.584(2) 1_455
O6 H6B 0.8500 .
O6 H6A 0.8500 .

loop_
_geom_hbond_atom_site_label_D
_geom_hbond_atom_site_label_H
_geom_hbond_atom_site_label_A
_geom_hbond_distance_DH
_geom_hbond_distance_HA
_geom_hbond_distance_DA
_geom_hbond_angle_DHA
_geom_hbond_site_symmetry_A
O6 H6A O2 0.85 2.44 2.897(4) 114.4 .
O6 H6A O2 0.85 2.06 2.850(4) 154.5 2_666
O6 H6B O5 0.85 1.88 2.721(4) 171.7 2_666
N1 H1A O1 0.88 2.10 2.961(4) 166.8 2_676

loop_
_geom_torsion_atom_site_label_1
_geom_torsion_atom_site_label_2
_geom_torsion_atom_site_label_3
_geom_torsion_atom_site_label_4
_geom_torsion
_geom_torsion_site_symmetry_1
_geom_torsion_site_symmetry_2
_geom_torsion_site_symmetry_3
_geom_torsion_site_symmetry_4
C6 C1 C2 C3 0.9(6) . . . .
C1 C2 C3 C4 0.9(6) . . . .
C2 C3 C4 C5 -1.0(6) . . . .
C3 C4 C5 C6 -0.7(6) . . . .
C4 C5 C6 C1 2.5(5) . . . .
C4 C5 C6 C7 -173.0(3) . . . .
C2 C1 C6 C5 -2.6(6) . . . .
C2 C1 C6 C7 173.1(4) . . . .
C5 C6 C7 O3 150.2(4) . . . .
C1 C6 C7 O3 -25.4(5) . . . .
C5 C6 C7 N1 -26.7(5) . . . .
C1 C6 C7 N1 157.8(3) . . . .
N1 C8 C9 O2 -147.5(3) . . . .
C10 C8 C9 O2 89.0(4) . . . .
N1 C8 C9 O1 37.2(5) . . . .
C10 C8 C9 O1 -86.3(4) . . . .
N1 C8 C10 C11 61.5(4) . . . .
C9 C8 C10 C11 -174.2(3) . . . .
C8 C10 C11 C12 66.7(4) . . . .
C10 C11 C12 O5 -0.3(5) . . . .
C10 C11 C12 O4 -178.3(3) . . . .
N2 C13 C14 C15 -0.2(6) . . . .
C13 C14 C15 C16 -1.2(6) . . . .
C13 C14 C15 C20 178.0(4) . . . .
C14 C15 C16 C17 1.7(6) . . . .
C20 C15 C16 C17 -177.5(4) . . . .
C15 C16 C17 N2 -0.9(6) . . . .
N3 C18 C19 C20 -0.4(6) . . . .
C18 C19 C20 C21 -2.3(6) . . . .
C18 C19 C20 C15 175.4(4) . . . .
C16 C15 C20 C21 -156.0(4) . . . .
C14 C15 C20 C21 24.9(6) . . . .
C16 C15 C20 C19 26.5(6) . . . .
C14 C15 C20 C19 -152.6(4) . . . .
C19 C20 C21 C22 2.8(6) . . . .
C15 C20 C21 C22 -174.9(4) . . . .
C20 C21 C22 N3 -0.7(7) . . . .
O3 C7 N1 C8 -1.3(5) . . . .
C6 C7 N1 C8 175.6(3) . . . .
C10 C8 N1 C7 178.4(3) . . . .
C9 C8 N1 C7 57.3(4) . . . .
C14 C13 N2 C17 1.1(6) . . . .
C14 C13 N2 Cd1 -177.6(3) . . . .
C16 C17 N2 C13 -0.5(6) . . . .
C16 C17 N2 Cd1 178.1(3) . . . .
O1 Cd1 N2 C13 44.4(3) . . . .
O4 Cd1 N2 C13 126.5(3) 1_655 . . .
O6 Cd1 N2 C13 -69.9(3) . . . .
N3 Cd1 N2 C13 -130.3(3) 1_554 . . .
O5 Cd1 N2 C13 178.4(3) 1_655 . . .
O2 Cd1 N2 C13 0.6(3) . . . .
O1 Cd1 N2 C17 -134.1(3) . . . .
O4 Cd1 N2 C17 -52.1(3) 1_655 . . .
O6 Cd1 N2 C17 111.5(3) . . . .
N3 Cd1 N2 C17 51.2(4) 1_554 . . .
O5 Cd1 N2 C17 -0.2(3) 1_655 . . .
O2 Cd1 N2 C17 -177.9(3) . . . .
C19 C18 N3 C22 2.5(6) . . . .
C19 C18 N3 Cd1 -163.7(3) . . . 1_556
C21 C22 N3 C18 -2.0(6) . . . .
C21 C22 N3 Cd1 165.3(3) . . . 1_556
O2 C9 O1 Cd1 5.4(4) . . . .
C8 C9 O1 Cd1 -179.6(3) . . . .
N2 Cd1 O1 C9 -63.5(2) . . . .
O4 Cd1 O1 C9 -154.8(2) 1_655 . . .
O6 Cd1 O1 C9 32.1(2) . . . .
N3 Cd1 O1 C9 114.4(2) 1_554 . . .
O5 Cd1 O1 C9 -168.47(19) 1_655 . . .
O2 Cd1 O1 C9 -2.7(2) . . . .
O1 C9 O2 Cd1 -4.6(4) . . . .
C8 C9 O2 Cd1 -179.7(3) . . . .
O1 Cd1 O2 C9 2.7(2) . . . .
N2 Cd1 O2 C9 130.4(2) . . . .
O4 Cd1 O2 C9 37.5(2) 1_655 . . .
O6 Cd1 O2 C9 -143.8(2) . . . .
N3 Cd1 O2 C9 -68.2(2) 1_554 . . .
O5 Cd1 O2 C9 119.4(4) 1_655 . . .
O5 C12 O4 Cd1 -7.9(4) . . . 1_455
C11 C12 O4 Cd1 170.1(3) . . . 1_455
O4 C12 O5 Cd1 7.1(3) . . . 1_455
C11 C12 O5 Cd1 -170.8(3) . . . 1_455
